data_7007847
loop_
_publ_author_name
'Taylor, Thomas J.'
'Burress, Charlotte N.'
'Pandey, Laxman'
'Gabba\"i, Fran\,cois P'

_publ_section_title
;
 Structural and photophysical studies of phenanthrene adducts involving
 C6F5HgCl and [o-C6F4Hg]3.
;
_journal_issue 39
_journal_name_full 'Dalton transactions (Cambridge, England : 2003)'
_journal_page_first 4654
_journal_page_last 4656
_journal_paper_doi 10.1039/b611564k
_journal_year 2006
_chemical_formula_moiety ' C14 H10, C18 F12 Hg3'
_chemical_formula_sum 'C32 H10 F12 Hg3'
_chemical_formula_weight 1224.17
_chemical_name_common 'trimer / phenanthrene'
_chemical_name_systematic
;
?
;
_space_group_IT_number 11
_symmetry_cell_setting monoclinic
_symmetry_space_group_name_Hall '-P 2yb'
_symmetry_space_group_name_H-M 'P 1 21/m 1'
_atom_sites_solution_hydrogens geom
_atom_sites_solution_primary direct
_atom_sites_solution_secondary difmap
_audit_creation_method SHELXL-97
_cell_angle_alpha 90.00
_cell_angle_beta 94.22(3)
_cell_angle_gamma 90.00
_cell_formula_units_Z 2
_cell_length_a 6.6689(13)
_cell_length_b 20.645(4)
_cell_length_c 10.140(2)
_cell_measurement_temperature 110(2)
_cell_volume 1392.3(5)
_computing_cell_refinement 'Bruker XSCANS'
_computing_data_collection 'Bruker XSCANS'
_computing_data_reduction 'Bruker SHELXTL'
_computing_molecular_graphics 'Bruker SHELXTL'
_computing_publication_material 'Bruker SHELXTL'
_computing_structure_refinement 'SHELXL-97 (Sheldrick, 1997)'
_computing_structure_solution 'SHELXS-97 (Sheldrick, 1990)'
_diffrn_ambient_temperature 110(2)
_diffrn_measured_fraction_theta_full 0.877
_diffrn_measured_fraction_theta_max 0.877
_diffrn_measurement_device_type 'Bruker P4'
_diffrn_measurement_method '\w scans'
_diffrn_radiation_monochromator graphite
_diffrn_radiation_source 'fine-focus sealed tube'
_diffrn_radiation_type MoK\a
_diffrn_radiation_wavelength 0.71073
_diffrn_reflns_av_R_equivalents 0.0295
_diffrn_reflns_av_sigmaI/netI 0.0382
_diffrn_reflns_limit_h_max 7
_diffrn_reflns_limit_h_min -7
_diffrn_reflns_limit_k_max 10
_diffrn_reflns_limit_k_min -26
_diffrn_reflns_limit_l_max 6
_diffrn_reflns_limit_l_min -13
_diffrn_reflns_number 7834
_diffrn_reflns_theta_full 28.30
_diffrn_reflns_theta_max 28.30
_diffrn_reflns_theta_min 1.97
_exptl_absorpt_coefficient_mu 16.605
_exptl_absorpt_correction_T_max 1
_exptl_absorpt_correction_T_min 0.241723
_exptl_absorpt_correction_type multi-scan
_exptl_crystal_density_diffrn 2.920
_exptl_crystal_density_method 'not measured'
_exptl_crystal_F_000 1100
_exptl_crystal_size_max 0.31
_exptl_crystal_size_mid 0.15
_exptl_crystal_size_min 0.07
_refine_diff_density_max 2.143
_refine_diff_density_min -2.940
_refine_diff_density_rms 0.276
_refine_ls_extinction_method none
_refine_ls_goodness_of_fit_ref 1.002
_refine_ls_hydrogen_treatment mixed
_refine_ls_matrix_type full
_refine_ls_number_parameters 214
_refine_ls_number_reflns 3111
_refine_ls_number_restraints 0
_refine_ls_restrained_S_all 1.002
_refine_ls_R_factor_all 0.0445
_refine_ls_R_factor_gt 0.0371
_refine_ls_shift/su_max 0.001
_refine_ls_shift/su_mean 0.000
_refine_ls_structure_factor_coef Fsqd
_refine_ls_weighting_details 'calc w=1/[\s^2^(Fo^2^)+(0.0630P)^2^+7.5059P] where P=(Fo^2^+2Fc^2^)/3'
_refine_ls_weighting_scheme calc
_refine_ls_wR_factor_gt 0.0946
_refine_ls_wR_factor_ref 0.0986
_reflns_number_gt 2719
_reflns_number_total 3111
_reflns_threshold_expression >2sigma(I)
_cod_data_source_file b611564k.txt
_cod_data_source_block csad
_cod_depositor_comments
;
The following automatic conversions were performed:
'_symmetry_cell_setting' value 'Monoclinic' changed to 'monoclinic'
according to '/home/saulius/struct/CIF-dictionaries/cif_core.dic'
dictionary named 'cif_core.dic' version 2.4.1 from 2010-06-29.

Automatic conversion script
Id: cif_fix_enum 1527 2010-12-29 10:47:43Z saulius 
;
_cod_original_sg_symbol_H-M P2(1)/m
_cod_database_code 7007847

loop_
_symmetry_equiv_pos_as_xyz
'x, y, z'
'-x, y+1/2, -z'
'-x, -y, -z'
'x, -y-1/2, z'

loop_
_atom_site_label
_atom_site_type_symbol
_atom_site_fract_x
_atom_site_fract_y
_atom_site_fract_z
_atom_site_U_iso_or_equiv
_atom_site_adp_type
_atom_site_occupancy
_atom_site_symmetry_multiplicity
_atom_site_calc_flag
_atom_site_refinement_flags
_atom_site_disorder_assembly
_atom_site_disorder_group
Hg1 Hg -0.28589(7) 0.7500 -1.41589(4) 0.01865(13) Uani 1 2 d S . .
Hg2 Hg -0.15133(5) 0.661576(13) -1.11828(3) 0.01863(11) Uani 1 1 d . . .
F3 F -0.1505(9) 0.5126(2) -1.1967(6) 0.0355(13) Uani 1 1 d . . .
F4 F -0.2203(9) 0.4504(2) -1.4309(6) 0.0393(14) Uani 1 1 d . . .
F5 F -0.3261(9) 0.5192(2) -1.6537(6) 0.0395(14) Uani 1 1 d . . .
F6 F -0.3683(9) 0.6487(2) -1.6427(5) 0.0332(12) Uani 1 1 d . . .
F8 F -0.0238(8) 0.6182(2) -0.8278(5) 0.0328(12) Uani 1 1 d . . .
F9 F 0.0945(10) 0.6845(3) -0.6075(5) 0.0428(15) Uani 1 1 d . . .
C1 C -0.2756(13) 0.6495(3) -1.4130(9) 0.0215(17) Uani 1 1 d . . .
C2 C -0.2197(13) 0.6151(3) -1.2968(9) 0.0220(17) Uani 1 1 d . . .
C3 C -0.2034(13) 0.5478(3) -1.3055(9) 0.0234(18) Uani 1 1 d . . .
C4 C -0.2385(14) 0.5162(3) -1.4232(10) 0.029(2) Uani 1 1 d . . .
C5 C -0.2933(14) 0.5495(4) -1.5376(9) 0.0256(19) Uani 1 1 d . . .
C6 C -0.3117(13) 0.6165(3) -1.5294(8) 0.0212(17) Uani 1 1 d . . .
C7 C -0.0806(12) 0.7155(3) -0.9492(8) 0.0199(16) Uani 1 1 d . . .
C8 C -0.0246(14) 0.6845(4) -0.8332(9) 0.0265(18) Uani 1 1 d . . .
C9 C 0.0352(14) 0.7168(4) -0.7188(8) 0.0266(19) Uani 1 1 d . . .
C10 C -0.7391(14) 0.7173(4) -1.2967(9) 0.0278(19) Uani 1 1 d . . .
H10A H -0.7793 0.6946 -1.3757 0.033 Uiso 1 1 calc R . .
C11 C -0.6785(13) 0.6814(4) -1.1776(9) 0.0219(17) Uani 1 1 d . . .
C12 C -0.6896(13) 0.6127(4) -1.1777(10) 0.0265(19) Uani 1 1 d . . .
H12A H -0.7306 0.5904 -1.2570 0.032 Uiso 1 1 calc R . .
C13 C -0.6422(14) 0.5792(4) -1.0657(11) 0.034(2) Uani 1 1 d . . .
H13A H -0.6504 0.5332 -1.0668 0.040 Uiso 1 1 calc R . .
C14 C -0.5818(14) 0.6108(4) -0.9495(11) 0.034(2) Uani 1 1 d . . .
H14A H -0.5491 0.5864 -0.8714 0.041 Uiso 1 1 calc R . .
C15 C -0.5689(13) 0.6766(4) -0.9459(9) 0.0232(17) Uani 1 1 d . . .
H15A H -0.5245 0.6976 -0.8656 0.028 Uiso 1 1 calc R . .
C16 C -0.6212(12) 0.7146(3) -1.0615(8) 0.0179(16) Uani 1 1 d . . .

loop_
_atom_site_aniso_label
_atom_site_aniso_U_11
_atom_site_aniso_U_22
_atom_site_aniso_U_33
_atom_site_aniso_U_23
_atom_site_aniso_U_13
_atom_site_aniso_U_12
Hg1 0.0265(3) 0.00975(17) 0.0197(2) 0.000 0.00168(17) 0.000
Hg2 0.0204(2) 0.01503(15) 0.02059(18) 0.00091(10) 0.00214(12) 0.00018(10)
F3 0.045(4) 0.017(2) 0.043(3) 0.010(2) -0.007(3) 0.001(2)
F4 0.055(4) 0.010(2) 0.053(4) -0.008(2) -0.001(3) -0.002(2)
F5 0.058(4) 0.020(2) 0.040(3) -0.011(2) 0.003(3) -0.007(2)
F6 0.051(4) 0.021(2) 0.027(3) -0.003(2) 0.000(2) -0.003(2)
F8 0.043(3) 0.026(2) 0.030(3) 0.003(2) 0.004(2) 0.003(2)
F9 0.066(4) 0.041(3) 0.021(3) 0.007(2) 0.001(3) 0.008(3)
C1 0.026(5) 0.012(3) 0.028(4) -0.003(3) 0.008(4) -0.001(3)
C2 0.024(5) 0.011(3) 0.031(5) 0.003(3) 0.004(3) -0.004(3)
C3 0.024(5) 0.014(3) 0.032(5) 0.009(3) 0.000(4) 0.001(3)
C4 0.030(5) 0.008(3) 0.049(6) -0.005(3) 0.003(4) -0.006(3)
C5 0.028(5) 0.018(4) 0.032(5) -0.013(3) 0.008(4) -0.006(3)
C6 0.028(5) 0.015(3) 0.021(4) 0.002(3) 0.010(3) -0.002(3)
C7 0.018(5) 0.021(4) 0.021(4) 0.003(3) 0.003(3) 0.003(3)
C8 0.024(5) 0.025(4) 0.031(5) 0.002(4) 0.002(4) 0.002(3)
C9 0.030(6) 0.035(4) 0.016(4) 0.009(3) 0.006(3) 0.006(4)
C10 0.025(5) 0.035(5) 0.023(4) -0.006(4) -0.005(4) -0.003(4)
C11 0.018(5) 0.021(4) 0.026(4) -0.005(3) -0.002(3) 0.004(3)
C12 0.013(5) 0.022(4) 0.045(5) -0.006(4) 0.006(4) -0.002(3)
C13 0.029(6) 0.017(4) 0.054(6) 0.004(4) 0.001(4) 0.003(3)
C14 0.024(5) 0.026(4) 0.053(6) 0.012(4) -0.002(4) 0.000(4)
C15 0.022(5) 0.022(4) 0.026(4) 0.004(3) 0.002(3) 0.002(3)
C16 0.012(4) 0.015(4) 0.026(4) 0.002(3) 0.001(3) 0.000(3)

loop_
_atom_type_symbol
_atom_type_description
_atom_type_scat_dispersion_real
_atom_type_scat_dispersion_imag
_atom_type_scat_source
C C 0.0033 0.0016 'International Tables Vol C Tables 4.2.6.8 and 6.1.1.4'
H H 0.0000 0.0000 'International Tables Vol C Tables 4.2.6.8 and 6.1.1.4'
F F 0.0171 0.0103 'International Tables Vol C Tables 4.2.6.8 and 6.1.1.4'
Hg Hg -2.3894 9.2266 'International Tables Vol C Tables 4.2.6.8 and 6.1.1.4'

loop_
_geom_angle_atom_site_label_1
_geom_angle_atom_site_label_2
_geom_angle_atom_site_label_3
_geom_angle
_geom_angle_site_symmetry_1
_geom_angle_site_symmetry_3
_geom_angle_publ_flag
C1 Hg1 C1 176.0(5) . 4_575 ?
C7 Hg2 C2 175.0(3) . . ?
C6 C1 C2 119.4(7) . . ?
C6 C1 Hg1 118.8(6) . . ?
C2 C1 Hg1 121.7(6) . . ?
C3 C2 C1 117.9(8) . . ?
C3 C2 Hg2 120.2(6) . . ?
C1 C2 Hg2 121.8(5) . . ?
F3 C3 C4 118.5(7) . . ?
F3 C3 C2 120.1(8) . . ?
C4 C3 C2 121.3(8) . . ?
C3 C4 F4 120.9(8) . . ?
C3 C4 C5 121.2(7) . . ?
F4 C4 C5 117.9(8) . . ?
F5 C5 C4 121.7(7) . . ?
F5 C5 C6 120.5(8) . . ?
C4 C5 C6 117.7(8) . . ?
F6 C6 C1 120.5(7) . . ?
F6 C6 C5 117.2(7) . . ?
C1 C6 C5 122.4(8) . . ?
C8 C7 C7 117.9(5) . 4_575 ?
C8 C7 Hg2 119.5(6) . . ?
C7 C7 Hg2 122.5(2) 4_575 . ?
C7 C8 F8 120.1(8) . . ?
C7 C8 C9 123.0(8) . . ?
F8 C8 C9 116.9(8) . . ?
F9 C9 C9 119.7(5) . 4_575 ?
F9 C9 C8 121.2(8) . . ?
C9 C9 C8 119.1(5) 4_575 . ?
C10 C10 C11 120.8(5) 4_575 . ?
C16 C11 C12 120.2(8) . . ?
C16 C11 C10 119.7(7) . . ?
C12 C11 C10 120.0(8) . . ?
C13 C12 C11 120.3(9) . . ?
C12 C13 C14 120.7(8) . . ?
C15 C14 C13 120.6(9) . . ?
C14 C15 C16 120.9(8) . . ?
C11 C16 C15 117.3(7) . . ?
C11 C16 C16 119.5(5) . 4_575 ?
C15 C16 C16 123.2(4) . 4_575 ?

loop_
_geom_bond_atom_site_label_1
_geom_bond_atom_site_label_2
_geom_bond_distance
_geom_bond_site_symmetry_2
_geom_bond_publ_flag
Hg1 C1 2.076(7) . ?
Hg1 C1 2.076(7) 4_575 ?
Hg2 C7 2.069(8) . ?
Hg2 C2 2.070(9) . ?
F3 C3 1.346(10) . ?
F4 C4 1.367(8) . ?
F5 C5 1.337(10) . ?
F6 C6 1.357(10) . ?
F8 C8 1.369(9) . ?
F9 C9 1.346(10) . ?
C1 C6 1.368(11) . ?
C1 C2 1.402(12) . ?
C2 C3 1.397(10) . ?
C3 C4 1.365(13) . ?
C4 C5 1.373(13) . ?
C5 C6 1.392(10) . ?
C7 C8 1.366(12) . ?
C7 C7 1.426(14) 4_575 ?
C8 C9 1.372(12) . ?
C9 C9 1.371(17) 4_575 ?
C10 C10 1.348(17) 4_575 ?
C10 C11 1.449(12) . ?
C11 C16 1.391(12) . ?
C11 C12 1.420(10) . ?
C12 C13 1.348(14) . ?
C13 C14 1.381(15) . ?
C14 C15 1.363(11) . ?
C15 C16 1.431(11) . ?
C16 C16 1.462(13) 4_575 ?
